data_4125307
loop_
_publ_author_name
'Duman, Leila M.'
'Farrell, Wesley S.'
'Zavalij, Peter Y.'
'Sita, Lawrence R.'

_publ_section_title
;
 Steric Switching From Photochemical to Thermal Reaction Pathways for
 Enhanced Efficiency in Metal-Mediated Nitrogen Fixation.
;
_journal_name_full 'Journal of the American Chemical Society'
_journal_paper_doi 10.1021/jacs.6b09789
_journal_year 2016
_chemical_formula_moiety 'C21 H30 Cl Mo N3'
_chemical_formula_sum 'C21 H30 Cl Mo N3'
_chemical_formula_weight 455.87
_chemical_name_systematic Mo-complex
_space_group_crystal_system monoclinic
_space_group_IT_number 14
_space_group_name_Hall '-P 2ybc'
_space_group_name_H-M_alt 'P 1 21/c 1'
_symmetry_cell_setting monoclinic
_symmetry_space_group_name_Hall '-P 2ybc'
_symmetry_space_group_name_H-M 'P 1 21/c 1'
_atom_sites_solution_hydrogens geom
_atom_sites_solution_primary direct
_atom_sites_solution_secondary difmap
_audit_creation_method 'SHELXL-2014 & ZCIF'
_cell_angle_alpha 90
_cell_angle_beta 96.6010(10)
_cell_angle_gamma 90
_cell_formula_units_Z 4
_cell_length_a 12.8041(7)
_cell_length_b 8.5331(5)
_cell_length_c 19.6219(11)
_cell_measurement_reflns_used 12251
_cell_measurement_temperature 150(2)
_cell_measurement_theta_max 31.9
_cell_measurement_theta_min 2.5
_cell_volume 2129.7(2)
_computing_cell_refinement Apex2
_computing_data_collection 'Apex2 (Bruker, 2010)'
_computing_data_reduction 'Apex2, Saint'
_computing_molecular_graphics 'XSHEL (Bruker, 2004)'
_computing_publication_material 'Apex2, SHELXL-2014, Platon (Spek, 1990)'
_computing_structure_refinement 'ShelXL-2014 (Sheldrick, 2014)'
_computing_structure_solution 'ShelXS-97 (Sheldrick, 2008)'
_diffrn_ambient_temperature 150(2)
_diffrn_detector 'CCD area detector'
_diffrn_detector_area_resol_mean 8.333
_diffrn_measured_fraction_theta_full 1.000
_diffrn_measured_fraction_theta_max 1.000
_diffrn_measurement_device_type 'Bruker Smart Apex II CCD'
_diffrn_measurement_method '\f and \w scans'
_diffrn_measurement_specimen_support 'MiTeGen loop'
_diffrn_orient_matrix_type standard
_diffrn_orient_matrix_UB_11 -0.0008228
_diffrn_orient_matrix_UB_12 0.0808100
_diffrn_orient_matrix_UB_13 0.0368289
_diffrn_orient_matrix_UB_21 0.0781167
_diffrn_orient_matrix_UB_22 -0.0086290
_diffrn_orient_matrix_UB_23 0.0101805
_diffrn_orient_matrix_UB_31 0.0088012
_diffrn_orient_matrix_UB_32 0.0844213
_diffrn_orient_matrix_UB_33 -0.0342301
_diffrn_radiation_monochromator graphite
_diffrn_radiation_type MoK\a
_diffrn_radiation_wavelength 0.71073
_diffrn_reflns_av_R_equivalents 0.0315
_diffrn_reflns_av_unetI/netI 0.0227
_diffrn_reflns_Laue_measured_fraction_full 1.000
_diffrn_reflns_Laue_measured_fraction_max 1.000
_diffrn_reflns_limit_h_max 18
_diffrn_reflns_limit_h_min -17
_diffrn_reflns_limit_k_max 12
_diffrn_reflns_limit_k_min -12
_diffrn_reflns_limit_l_max 27
_diffrn_reflns_limit_l_min -27
_diffrn_reflns_number 34617
_diffrn_reflns_point_group_measured_fraction_full 1.000
_diffrn_reflns_point_group_measured_fraction_max 1.000
_diffrn_reflns_theta_full 26.500
_diffrn_reflns_theta_max 29.998
_diffrn_reflns_theta_min 2.090
_diffrn_source 'sealed tube'
_exptl_absorpt_coefficient_mu 0.751
_exptl_absorpt_correction_T_max 0.978
_exptl_absorpt_correction_T_min 0.892
_exptl_absorpt_correction_type multi-scan
_exptl_absorpt_process_details 'SADABS (Sheldrick, 2008)'
_exptl_crystal_colour yellow
_exptl_crystal_density_diffrn 1.422
_exptl_crystal_density_method 'not measured'
_exptl_crystal_description plate
_exptl_crystal_F_000 944
_exptl_crystal_id LD-2-98
_exptl_crystal_size_max 0.29
_exptl_crystal_size_mid 0.13
_exptl_crystal_size_min 0.03
_refine_diff_density_max 1.481
_refine_diff_density_min -0.422
_refine_diff_density_rms 0.069
_refine_ls_extinction_method none
_refine_ls_goodness_of_fit_ref 1.000
_refine_ls_hydrogen_treatment constr
_refine_ls_matrix_type full
_refine_ls_number_parameters 242
_refine_ls_number_reflns 6189
_refine_ls_number_restraints 0
_refine_ls_restrained_S_all 1.000
_refine_ls_R_factor_all 0.0360
_refine_ls_R_factor_gt 0.0280
_refine_ls_shift/su_max 0.000
_refine_ls_shift/su_mean 0.000
_refine_ls_structure_factor_coef Fsqd
_refine_ls_weighting_details 'w=1/[\s^2^(Fo^2^)+(0.0100P)^2^+2.9560P] where P=(Fo^2^+2Fc^2^)/3'
_refine_ls_weighting_scheme calc
_refine_ls_wR_factor_gt 0.0564
_refine_ls_wR_factor_ref 0.0598
_reflns_Friedel_coverage 0.000
_reflns_number_gt 5288
_reflns_number_total 6189
_reflns_threshold_expression 'I > 2\s(I)'
_cod_data_source_file ja6b09789_si_002.cif
_cod_data_source_block cmpd_7
_cod_original_sg_symbol_H-M P21/c
_cod_database_code 4125307
_shelx_space_group_comment
;
The symmetry employed for this shelxl refinement is uniquely defined
by the following loop, which should always be used as a source of
symmetry information in preference to the above space-group names.
They are only intended as comments.
;
_shelx_estimated_absorpt_t_min 0.812
_shelx_estimated_absorpt_t_max 0.978

loop_
_space_group_symop_operation_xyz
'x, y, z'
'-x, y+1/2, -z+1/2'
'-x, -y, -z'
'x, -y-1/2, z-1/2'

loop_
_atom_site_label
_atom_site_type_symbol
_atom_site_fract_x
_atom_site_fract_y
_atom_site_fract_z
_atom_site_U_iso_or_equiv
_atom_site_adp_type
_atom_site_occupancy
_atom_site_site_symmetry_order
_atom_site_calc_flag
_atom_site_refinement_flags_posn
_atom_site_refinement_flags_adp
Mo1 Mo 0.19049(2) 0.62036(2) 0.35112(2) 0.02027(4) Uani 1 1 d . .
Cl1 Cl 0.21728(4) 0.90053(5) 0.35823(3) 0.03655(12) Uani 1 1 d . .
N1 N 0.13439(14) 0.6190(2) 0.26945(9) 0.0329(4) Uani 1 1 d . .
C1 C 0.37097(14) 0.4766(2) 0.34413(9) 0.0210(3) Uani 1 1 d . .
C2 C 0.47076(14) 0.3945(2) 0.33450(9) 0.0217(3) Uani 1 1 d . .
C3 C 0.54382(14) 0.4592(2) 0.29497(9) 0.0251(4) Uani 1 1 d . .
H3 H 0.5303 0.5578 0.2732 0.030 Uiso 1 1 calc R U
C4 C 0.63642(15) 0.3794(3) 0.28749(10) 0.0299(4) Uani 1 1 d . .
H4 H 0.6860 0.4234 0.2605 0.036 Uiso 1 1 calc R U
C5 C 0.65664(16) 0.2358(3) 0.31921(11) 0.0317(4) Uani 1 1 d . .
H5 H 0.7203 0.1820 0.3142 0.038 Uiso 1 1 calc R U
C6 C 0.58431(16) 0.1706(2) 0.35818(10) 0.0310(4) Uani 1 1 d . .
H6 H 0.5985 0.0721 0.3799 0.037 Uiso 1 1 calc R U
C7 C 0.49110(15) 0.2486(2) 0.36561(9) 0.0261(4) Uani 1 1 d . .
H7 H 0.4411 0.2028 0.3918 0.031 Uiso 1 1 calc R U
N8 N 0.36108(12) 0.62382(19) 0.36315(8) 0.0262(3) Uani 1 1 d . .
C9 C 0.44778(16) 0.7302(2) 0.38571(10) 0.0302(4) Uani 1 1 d . .
H9A H 0.4378 0.8299 0.3600 0.036 Uiso 1 1 calc R U
H9B H 0.5148 0.6830 0.3753 0.036 Uiso 1 1 calc R U
C10 C 0.4543(2) 0.7637(3) 0.46148(12) 0.0466(6) Uani 1 1 d . .
H10A H 0.3888 0.8130 0.4718 0.070 Uiso 1 1 calc R U
H10B H 0.5134 0.8345 0.4748 0.070 Uiso 1 1 calc R U
H10C H 0.4650 0.6654 0.4871 0.070 Uiso 1 1 calc R U
N11 N 0.27668(12) 0.40828(17) 0.33522(8) 0.0228(3) Uani 1 1 d . .
C12 C 0.25370(15) 0.2810(2) 0.28512(10) 0.0261(4) Uani 1 1 d . .
H12A H 0.1784 0.2529 0.2835 0.031 Uiso 1 1 calc R U
H12B H 0.2954 0.1878 0.3013 0.031 Uiso 1 1 calc R U
C13 C 0.27721(16) 0.3203(2) 0.21271(10) 0.0291(4) Uani 1 1 d . .
H13A H 0.2356 0.4116 0.1958 0.044 Uiso 1 1 calc R U
H13B H 0.2589 0.2305 0.1825 0.044 Uiso 1 1 calc R U
H13C H 0.3522 0.3439 0.2133 0.044 Uiso 1 1 calc R U
C20 C 0.16450(15) 0.5197(2) 0.47202(10) 0.0255(4) Uani 1 1 d . .
C21 C 0.10450(15) 0.4295(2) 0.41872(10) 0.0264(4) Uani 1 1 d . .
C22 C 0.02677(15) 0.5270(2) 0.38354(10) 0.0257(4) Uani 1 1 d . .
C23 C 0.04406(14) 0.6805(2) 0.41035(10) 0.0242(4) Uani 1 1 d . .
C24 C 0.12612(14) 0.6722(2) 0.46805(9) 0.0239(4) Uani 1 1 d . .
C25 C 0.25248(18) 0.4546(3) 0.52097(11) 0.0377(5) Uani 1 1 d . .
H25A H 0.2848 0.5392 0.5498 0.057 Uiso 1 1 calc R U
H25B H 0.3053 0.4071 0.4950 0.057 Uiso 1 1 calc R U
H25C H 0.2247 0.3749 0.5500 0.057 Uiso 1 1 calc R U
C26 C 0.11127(19) 0.2544(2) 0.41358(12) 0.0363(5) Uani 1 1 d . .
H26A H 0.0833 0.2065 0.4531 0.054 Uiso 1 1 calc R U
H26B H 0.1849 0.2233 0.4131 0.054 Uiso 1 1 calc R U
H26C H 0.0700 0.2191 0.3712 0.054 Uiso 1 1 calc R U
C27 C -0.05934(17) 0.4784(3) 0.32944(12) 0.0369(5) Uani 1 1 d . .
H27A H -0.0405 0.3788 0.3091 0.055 Uiso 1 1 calc R U
H27B H -0.0689 0.5590 0.2937 0.055 Uiso 1 1 calc R U
H27C H -0.1249 0.4654 0.3501 0.055 Uiso 1 1 calc R U
C28 C -0.02320(16) 0.8214(2) 0.39107(12) 0.0324(4) Uani 1 1 d . .
H28A H -0.0868 0.8167 0.4144 0.049 Uiso 1 1 calc R U
H28B H -0.0429 0.8225 0.3413 0.049 Uiso 1 1 calc R U
H28C H 0.0162 0.9168 0.4049 0.049 Uiso 1 1 calc R U
C29 C 0.16021(17) 0.8070(3) 0.51451(11) 0.0333(4) Uani 1 1 d . .
H29A H 0.2273 0.7815 0.5415 0.050 Uiso 1 1 calc R U
H29B H 0.1069 0.8266 0.5455 0.050 Uiso 1 1 calc R U
H29C H 0.1687 0.9008 0.4869 0.050 Uiso 1 1 calc R U

loop_
_atom_site_aniso_label
_atom_site_aniso_U_11
_atom_site_aniso_U_22
_atom_site_aniso_U_33
_atom_site_aniso_U_23
_atom_site_aniso_U_13
_atom_site_aniso_U_12
Mo1 0.02121(7) 0.01602(7) 0.02460(7) 0.00081(6) 0.00706(5) 0.00137(6)
Cl1 0.0456(3) 0.0181(2) 0.0500(3) 0.00227(19) 0.0229(2) 0.00184(19)
N1 0.0393(10) 0.0286(8) 0.0329(9) 0.0059(7) 0.0136(7) 0.0062(8)
C1 0.0209(8) 0.0222(8) 0.0202(8) -0.0002(6) 0.0036(6) 0.0015(7)
C2 0.0207(8) 0.0239(8) 0.0203(8) -0.0027(7) 0.0015(6) 0.0020(7)
C3 0.0236(9) 0.0274(9) 0.0243(9) -0.0015(7) 0.0025(7) -0.0009(7)
C4 0.0225(9) 0.0396(11) 0.0283(9) -0.0051(9) 0.0055(7) -0.0023(8)
C5 0.0240(10) 0.0374(11) 0.0332(10) -0.0106(9) 0.0013(8) 0.0075(8)
C6 0.0319(10) 0.0276(9) 0.0326(10) -0.0010(8) -0.0001(8) 0.0077(8)
C7 0.0279(10) 0.0275(9) 0.0232(9) 0.0004(7) 0.0042(7) 0.0025(7)
N8 0.0242(8) 0.0225(7) 0.0323(8) -0.0066(7) 0.0053(6) -0.0017(6)
C9 0.0283(10) 0.0297(10) 0.0331(10) -0.0065(8) 0.0060(8) -0.0069(8)
C10 0.0503(15) 0.0524(15) 0.0371(12) -0.0111(11) 0.0048(11) -0.0156(12)
N11 0.0210(7) 0.0190(7) 0.0292(8) -0.0032(6) 0.0071(6) -0.0002(6)
C12 0.0260(9) 0.0206(8) 0.0325(10) -0.0060(7) 0.0067(8) -0.0042(7)
C13 0.0302(10) 0.0268(9) 0.0301(10) -0.0053(8) 0.0029(8) -0.0044(8)
C20 0.0246(9) 0.0273(9) 0.0263(9) 0.0048(7) 0.0106(7) 0.0016(7)
C21 0.0274(9) 0.0203(8) 0.0340(10) 0.0021(7) 0.0138(8) -0.0003(7)
C22 0.0242(9) 0.0234(9) 0.0309(10) -0.0021(7) 0.0091(7) -0.0020(7)
C23 0.0213(9) 0.0225(8) 0.0300(9) -0.0009(7) 0.0086(7) 0.0019(7)
C24 0.0229(9) 0.0249(8) 0.0254(9) -0.0012(7) 0.0096(7) 0.0000(7)
C25 0.0378(12) 0.0413(12) 0.0344(11) 0.0128(9) 0.0057(9) 0.0072(10)
C26 0.0455(13) 0.0191(9) 0.0486(13) 0.0036(8) 0.0236(10) -0.0004(8)
C27 0.0300(11) 0.0360(11) 0.0442(12) -0.0070(9) 0.0023(9) -0.0050(9)
C28 0.0263(10) 0.0276(9) 0.0439(12) -0.0005(9) 0.0072(8) 0.0070(8)
C29 0.0337(11) 0.0350(11) 0.0321(10) -0.0080(9) 0.0081(8) -0.0019(9)

loop_
_atom_type_symbol
_atom_type_description
_atom_type_scat_dispersion_real
_atom_type_scat_dispersion_imag
_atom_type_scat_source
C C 0.0033 0.0016 'International Tables Vol C Tables 4.2.6.8 and 6.1.1.4'
H H 0.0000 0.0000 'International Tables Vol C Tables 4.2.6.8 and 6.1.1.4'
N N 0.0061 0.0033 'International Tables Vol C Tables 4.2.6.8 and 6.1.1.4'
Cl Cl 0.1484 0.1585 'International Tables Vol C Tables 4.2.6.8 and 6.1.1.4'
Mo Mo -1.6832 0.6857 'International Tables Vol C Tables 4.2.6.8 and 6.1.1.4'

loop_
_geom_angle_atom_site_label_1
_geom_angle_atom_site_label_2
_geom_angle_atom_site_label_3
_geom_angle
N1 Mo1 N11 91.48(7)
N1 Mo1 N8 114.75(7)
N11 Mo1 N8 60.18(6)
N1 Mo1 C23 101.16(8)
N11 Mo1 C23 134.21(6)
N8 Mo1 C23 141.80(6)
N1 Mo1 C22 87.69(8)
N11 Mo1 C22 103.70(6)
N8 Mo1 C22 151.17(7)
C23 Mo1 C22 34.63(6)
N1 Mo1 Cl1 96.00(6)
N11 Mo1 Cl1 139.93(4)
N8 Mo1 Cl1 81.13(4)
C23 Mo1 Cl1 82.68(5)
C22 Mo1 Cl1 115.87(5)
N1 Mo1 C21 110.10(8)
N11 Mo1 C21 77.84(6)
N8 Mo1 C21 117.46(6)
C23 Mo1 C21 56.44(6)
C22 Mo1 C21 33.99(6)
Cl1 Mo1 C21 134.30(5)
N1 Mo1 C24 135.15(7)
N11 Mo1 C24 119.71(6)
N8 Mo1 C24 108.87(6)
C23 Mo1 C24 34.00(6)
C22 Mo1 C24 55.85(6)
Cl1 Mo1 C24 80.55(4)
C21 Mo1 C24 54.37(6)
N1 Mo1 C20 142.07(8)
N11 Mo1 C20 88.61(6)
N8 Mo1 C20 97.99(6)
C23 Mo1 C20 55.19(6)
C22 Mo1 C20 55.66(6)
Cl1 Mo1 C20 107.98(5)
C21 Mo1 C20 33.33(6)
C24 Mo1 C20 31.36(6)
N8 C1 N11 109.76(15)
N8 C1 C2 126.55(16)
N11 C1 C2 123.68(16)
C3 C2 C7 119.47(17)
C3 C2 C1 121.60(16)
C7 C2 C1 118.93(16)
C4 C3 C2 119.93(18)
C4 C3 H3 120.0
C2 C3 H3 120.0
C5 C4 C3 120.26(19)
C5 C4 H4 119.9
C3 C4 H4 119.9
C6 C5 C4 120.11(18)
C6 C5 H5 119.9
C4 C5 H5 119.9
C5 C6 C7 120.20(19)
C5 C6 H6 119.9
C7 C6 H6 119.9
C6 C7 C2 120.02(18)
C6 C7 H7 120.0
C2 C7 H7 120.0
C1 N8 C9 125.58(16)
C1 N8 Mo1 94.84(11)
C9 N8 Mo1 139.53(13)
N8 C9 C10 111.75(17)
N8 C9 H9A 109.3
C10 C9 H9A 109.3
N8 C9 H9B 109.3
C10 C9 H9B 109.3
H9A C9 H9B 107.9
C9 C10 H10A 109.5
C9 C10 H10B 109.5
H10A C10 H10B 109.5
C9 C10 H10C 109.5
H10A C10 H10C 109.5
H10B C10 H10C 109.5
C1 N11 C12 121.24(15)
C1 N11 Mo1 94.84(11)
C12 N11 Mo1 130.40(12)
N11 C12 C13 114.54(15)
N11 C12 H12A 108.6
C13 C12 H12A 108.6
N11 C12 H12B 108.6
C13 C12 H12B 108.6
H12A C12 H12B 107.6
C12 C13 H13A 109.5
C12 C13 H13B 109.5
H13A C13 H13B 109.5
C12 C13 H13C 109.5
H13A C13 H13C 109.5
H13B C13 H13C 109.5
C24 C20 C21 107.61(17)
C24 C20 C25 128.10(19)
C21 C20 C25 124.28(18)
C24 C20 Mo1 73.67(10)
C21 C20 Mo1 68.05(10)
C25 C20 Mo1 123.03(13)
C22 C21 C20 108.99(16)
C22 C21 C26 126.6(2)
C20 C21 C26 123.25(19)
C22 C21 Mo1 71.24(10)
C20 C21 Mo1 78.62(10)
C26 C21 Mo1 126.48(13)
C21 C22 C23 106.92(17)
C21 C22 C27 127.00(18)
C23 C22 C27 126.07(18)
C21 C22 Mo1 74.76(11)
C23 C22 Mo1 71.80(10)
C27 C22 Mo1 119.93(14)
C22 C23 C24 108.12(16)
C22 C23 C28 125.79(18)
C24 C23 C28 125.25(17)
C22 C23 Mo1 73.57(10)
C24 C23 Mo1 80.21(10)
C28 C23 Mo1 120.82(13)
C20 C24 C23 107.96(16)
C20 C24 C29 127.37(18)
C23 C24 C29 124.67(17)
C20 C24 Mo1 74.97(10)
C23 C24 Mo1 65.78(9)
C29 C24 Mo1 125.09(13)
C20 C25 H25A 109.5
C20 C25 H25B 109.5
H25A C25 H25B 109.5
C20 C25 H25C 109.5
H25A C25 H25C 109.5
H25B C25 H25C 109.5
C21 C26 H26A 109.5
C21 C26 H26B 109.5
H26A C26 H26B 109.5
C21 C26 H26C 109.5
H26A C26 H26C 109.5
H26B C26 H26C 109.5
C22 C27 H27A 109.5
C22 C27 H27B 109.5
H27A C27 H27B 109.5
C22 C27 H27C 109.5
H27A C27 H27C 109.5
H27B C27 H27C 109.5
C23 C28 H28A 109.5
C23 C28 H28B 109.5
H28A C28 H28B 109.5
C23 C28 H28C 109.5
H28A C28 H28C 109.5
H28B C28 H28C 109.5
C24 C29 H29A 109.5
C24 C29 H29B 109.5
H29A C29 H29B 109.5
C24 C29 H29C 109.5
H29A C29 H29C 109.5
H29B C29 H29C 109.5

loop_
_geom_bond_atom_site_label_1
_geom_bond_atom_site_label_2
_geom_bond_distance
Mo1 N1 1.6792(18)
Mo1 N11 2.1609(14)
Mo1 N8 2.1700(16)
Mo1 C23 2.3729(18)
Mo1 C22 2.3959(18)
Mo1 Cl1 2.4169(5)
Mo1 C21 2.4413(18)
Mo1 C24 2.5640(17)
Mo1 C20 2.5804(18)
C1 N8 1.320(2)
C1 N11 1.334(2)
C1 C2 1.488(2)
C2 C3 1.396(2)
C2 C7 1.398(3)
C3 C4 1.390(3)
C3 H3 0.9500
C4 C5 1.385(3)
C4 H4 0.9500
C5 C6 1.384(3)
C5 H5 0.9500
C6 C7 1.389(3)
C6 H6 0.9500
C7 H7 0.9500
N8 C9 1.463(2)
C9 C10 1.507(3)
C9 H9A 0.9900
C9 H9B 0.9900
C10 H10A 0.9800
C10 H10B 0.9800
C10 H10C 0.9800
N11 C12 1.472(2)
C12 C13 1.523(3)
C12 H12A 0.9900
C12 H12B 0.9900
C13 H13A 0.9800
C13 H13B 0.9800
C13 H13C 0.9800
C20 C24 1.390(3)
C20 C21 1.446(3)
C20 C25 1.500(3)
C21 C22 1.415(3)
C21 C26 1.501(3)
C22 C23 1.420(3)
C22 C27 1.499(3)
C23 C24 1.455(3)
C23 C28 1.501(3)
C24 C29 1.501(3)
C25 H25A 0.9800
C25 H25B 0.9800
C25 H25C 0.9800
C26 H26A 0.9800
C26 H26B 0.9800
C26 H26C 0.9800
C27 H27A 0.9800
C27 H27B 0.9800
C27 H27C 0.9800
C28 H28A 0.9800
C28 H28B 0.9800
C28 H28C 0.9800
C29 H29A 0.9800
C29 H29B 0.9800
C29 H29C 0.9800

loop_
_geom_torsion_atom_site_label_1
_geom_torsion_atom_site_label_2
_geom_torsion_atom_site_label_3
_geom_torsion_atom_site_label_4
_geom_torsion
N8 C1 C2 C3 -50.0(3)
N11 C1 C2 C3 130.87(19)
N8 C1 C2 C7 130.3(2)
N11 C1 C2 C7 -48.8(2)
C7 C2 C3 C4 -0.7(3)
C1 C2 C3 C4 179.63(17)
C2 C3 C4 C5 -0.1(3)
C3 C4 C5 C6 0.4(3)
C4 C5 C6 C7 0.1(3)
C5 C6 C7 C2 -0.9(3)
C3 C2 C7 C6 1.2(3)
C1 C2 C7 C6 -179.11(17)
N11 C1 N8 C9 172.11(17)
C2 C1 N8 C9 -7.1(3)
N11 C1 N8 Mo1 -5.68(15)
C2 C1 N8 Mo1 175.13(16)
C1 N8 C9 C10 -109.1(2)
Mo1 N8 C9 C10 67.5(3)
N8 C1 N11 C12 150.01(17)
C2 C1 N11 C12 -30.8(3)
N8 C1 N11 Mo1 5.71(15)
C2 C1 N11 Mo1 -175.08(15)
C1 N11 C12 C13 -53.5(2)
Mo1 N11 C12 C13 76.7(2)
C24 C20 C21 C22 -1.9(2)
C25 C20 C21 C22 178.70(17)
Mo1 C20 C21 C22 -65.41(13)
C24 C20 C21 C26 -170.09(17)
C25 C20 C21 C26 10.5(3)
Mo1 C20 C21 C26 126.39(18)
C24 C20 C21 Mo1 63.51(13)
C25 C20 C21 Mo1 -115.89(18)
C20 C21 C22 C23 5.2(2)
C26 C21 C22 C23 172.91(18)
Mo1 C21 C22 C23 -65.09(12)
C20 C21 C22 C27 -173.46(18)
C26 C21 C22 C27 -5.8(3)
Mo1 C21 C22 C27 116.2(2)
C20 C21 C22 Mo1 70.29(13)
C26 C21 C22 Mo1 -122.00(19)
C21 C22 C23 C24 -6.5(2)
C27 C22 C23 C24 172.22(18)
Mo1 C22 C23 C24 -73.56(12)
C21 C22 C23 C28 -176.42(18)
C27 C22 C23 C28 2.3(3)
Mo1 C22 C23 C28 116.49(19)
C21 C22 C23 Mo1 67.10(13)
C27 C22 C23 Mo1 -114.22(19)
C21 C20 C24 C23 -2.1(2)
C25 C20 C24 C23 177.24(18)
Mo1 C20 C24 C23 57.76(12)
C21 C20 C24 C29 177.17(17)
C25 C20 C24 C29 -3.5(3)
Mo1 C20 C24 C29 -122.95(19)
C21 C20 C24 Mo1 -59.89(12)
C25 C20 C24 Mo1 119.48(19)
C22 C23 C24 C20 5.4(2)
C28 C23 C24 C20 175.42(17)
Mo1 C23 C24 C20 -63.60(13)
C22 C23 C24 C29 -173.93(17)
C28 C23 C24 C29 -3.9(3)
Mo1 C23 C24 C29 117.08(17)
C22 C23 C24 Mo1 68.99(12)
C28 C23 C24 Mo1 -120.98(19)
